data_1514978
loop_
_publ_author_name
'Rajkumar, Sundaram'
'Shankland, Kenneth'
'Brown, Geoffrey D.'
'Cobb, Alexander J. A.'

_publ_section_title
;
 Organocatalytic enantioselective construction of nitrocyclohexanes
 containing multiple chiral centres via a cascade reaction
;
_journal_issue 2
_journal_name_full 'Chemical Science'
_journal_page_first 584
_journal_paper_doi 10.1039/c1sc00592h
_journal_volume 3
_journal_year 2012
_chemical_absolute_configuration syn
_chemical_formula_moiety 'C17 H22 N2 O6'
_chemical_formula_sum 'C17 H22 N2 O6'
_chemical_formula_weight 350.37
_chemical_name_systematic
;
ethyl 2-[(1S,2R,3R,4S)-2-methyl-2,4-dinitro-3-
phenylcyclohexyl]acetate
;
_space_group_IT_number 4
_symmetry_cell_setting monoclinic
_symmetry_space_group_name_Hall 'P 2yb'
_symmetry_space_group_name_H-M 'P 1 21 1'
_atom_sites_solution_hydrogens geom
_atom_sites_solution_primary direct
_atom_sites_solution_secondary difmap
_audit_creation_method SHELXL-97
_cell_angle_alpha 90.00
_cell_angle_beta 93.098(5)
_cell_angle_gamma 90.00
_cell_formula_units_Z 2
_cell_length_a 10.1928(5)
_cell_length_b 6.6518(4)
_cell_length_c 12.7044(6)
_cell_measurement_reflns_used 3023
_cell_measurement_temperature 150(2)
_cell_measurement_theta_max 28.9050
_cell_measurement_theta_min 2.4920
_cell_volume 860.11(8)
_computing_structure_refinement 'SHELXL-97 (Sheldrick, 2008)'
_diffrn_ambient_temperature 150(2)
_diffrn_measured_fraction_theta_full 0.999
_diffrn_measured_fraction_theta_max 0.906
_diffrn_measurement_device_type Gemini
_diffrn_measurement_method '\w scans'
_diffrn_radiation_monochromator graphite
_diffrn_radiation_source 'fine-focus sealed tube'
_diffrn_radiation_type MoK\a
_diffrn_radiation_wavelength 0.71073
_diffrn_reflns_av_R_equivalents 0.0471
_diffrn_reflns_av_sigmaI/netI 0.0646
_diffrn_reflns_limit_h_max 13
_diffrn_reflns_limit_h_min -13
_diffrn_reflns_limit_k_max 8
_diffrn_reflns_limit_k_min -7
_diffrn_reflns_limit_l_max 16
_diffrn_reflns_limit_l_min -16
_diffrn_reflns_number 10366
_diffrn_reflns_theta_full 25.00
_diffrn_reflns_theta_max 28.97
_diffrn_reflns_theta_min 2.50
_exptl_absorpt_coefficient_mu 0.103
_exptl_absorpt_correction_T_max 1.00000
_exptl_absorpt_correction_T_min 0.70238
_exptl_absorpt_correction_type multi-scan
_exptl_absorpt_process_details
;
CrysAlisPro, Oxford Diffraction Ltd.,
Version 1.171.34.44 (release 25-10-2010 CrysAlis171 .NET)
(compiled Oct 25 2010,18:11:34)
Empirical absorption correction using spherical harmonics,
implemented in SCALE3 ABSPACK scaling algorithm.
;
_exptl_crystal_colour colourless
_exptl_crystal_density_diffrn 1.353
_exptl_crystal_density_method 'not measured'
_exptl_crystal_description block
_exptl_crystal_F_000 372
_exptl_crystal_preparation 'heptane / DCM'
_exptl_crystal_size_max 0.3
_exptl_crystal_size_mid 0.25
_exptl_crystal_size_min 0.19
_refine_diff_density_max 0.455
_refine_diff_density_min -0.288
_refine_diff_density_rms 0.052
_refine_ls_extinction_method none
_refine_ls_goodness_of_fit_ref 1.042
_refine_ls_hydrogen_treatment constr
_refine_ls_matrix_type full
_refine_ls_number_parameters 228
_refine_ls_number_reflns 3903
_refine_ls_number_restraints 1
_refine_ls_restrained_S_all 1.042
_refine_ls_R_factor_all 0.0831
_refine_ls_R_factor_gt 0.0608
_refine_ls_shift/su_max 0.000
_refine_ls_shift/su_mean 0.000
_refine_ls_structure_factor_coef Fsqd
_refine_ls_weighting_details 'calc w=1/[\s^2^(Fo^2^)+(0.0694P)^2^+0.0784P] where P=(Fo^2^+2Fc^2^)/3'
_refine_ls_weighting_scheme calc
_refine_ls_wR_factor_gt 0.1323
_refine_ls_wR_factor_ref 0.1457
_reflns_number_gt 2996
_reflns_number_total 3903
_reflns_threshold_expression >2\s(I)
_cod_data_source_file c1sc00592h.txt
_cod_data_source_block Crystal_3i
_cod_database_code 1514978

loop_
_symmetry_equiv_pos_as_xyz
'x, y, z'
'-x, y+1/2, -z'

loop_
_atom_site_label
_atom_site_type_symbol
_atom_site_fract_x
_atom_site_fract_y
_atom_site_fract_z
_atom_site_U_iso_or_equiv
_atom_site_adp_type
_atom_site_occupancy
_atom_site_symmetry_multiplicity
_atom_site_calc_flag
_atom_site_refinement_flags
O6 O -0.8149(2) -0.4486(4) -0.02016(18) 0.0431(6) Uani 1 1 d .
O4 O -0.8583(2) 0.2855(3) -0.27308(17) 0.0366(5) Uani 1 1 d .
O5 O -0.9435(2) -0.2085(4) 0.02043(16) 0.0463(6) Uani 1 1 d .
N1 N -0.8814(2) 0.1604(4) -0.3432(2) 0.0285(6) Uani 1 1 d .
O1 O -1.3209(2) 0.3371(4) -0.3399(2) 0.0448(6) Uani 1 1 d .
O3 O -0.8835(3) 0.2005(4) -0.43637(18) 0.0462(6) Uani 1 1 d .
O2 O -1.3230(2) 0.0363(4) -0.4176(2) 0.0511(7) Uani 1 1 d .
C3 C -0.8752(3) -0.0877(4) -0.1942(2) 0.0212(5) Uani 1 1 d .
H3 H -0.9149 0.0188 -0.1532 0.025 Uiso 1 1 calc R
N2 N -0.8942(2) -0.3180(4) -0.04386(19) 0.0286(6) Uani 1 1 d .
C1 C -1.0715(3) -0.0608(4) -0.3326(2) 0.0241(6) Uani 1 1 d .
H1 H -1.0887 -0.0611 -0.4092 0.029 Uiso 1 1 calc R
C4 C -0.9338(3) -0.2889(4) -0.1600(2) 0.0232(6) Uani 1 1 d .
H4 H -0.8961 -0.3978 -0.2006 0.028 Uiso 1 1 calc R
C11 C -0.7270(3) -0.0793(4) -0.1702(2) 0.0253(6) Uani 1 1 d .
C6 C -1.1220(3) -0.2620(4) -0.2916(2) 0.0272(6) Uani 1 1 d .
H6A H -1.2170 -0.2651 -0.3014 0.033 Uiso 1 1 calc R
H6B H -1.0873 -0.3705 -0.3330 0.033 Uiso 1 1 calc R
C5 C -1.0829(3) -0.2971(5) -0.1751(2) 0.0280(6) Uani 1 1 d .
H5A H -1.1219 -0.1946 -0.1324 0.034 Uiso 1 1 calc R
H5B H -1.1145 -0.4273 -0.1532 0.034 Uiso 1 1 calc R
C2 C -0.9193(3) -0.0536(4) -0.3121(2) 0.0221(6) Uani 1 1 d .
C7 C -1.1474(3) 0.1172(4) -0.2895(2) 0.0287(7) Uani 1 1 d .
H7A H -1.1681 0.0902 -0.2172 0.034 Uiso 1 1 calc R
H7B H -1.0933 0.2371 -0.2899 0.034 Uiso 1 1 calc R
C12 C -0.6724(3) 0.0824(6) -0.1155(2) 0.0350(7) Uani 1 1 d .
H12 H -0.7263 0.1847 -0.0927 0.042 Uiso 1 1 calc R
C16 C -0.6440(3) -0.2339(5) -0.2002(2) 0.0313(7) Uani 1 1 d .
H16 H -0.6794 -0.3462 -0.2349 0.038 Uiso 1 1 calc R
C13 C -0.5358(3) 0.0934(6) -0.0940(3) 0.0453(9) Uani 1 1 d .
H13 H -0.4993 0.2031 -0.0577 0.054 Uiso 1 1 calc R
C9 C -1.4396(3) 0.3958(6) -0.4054(3) 0.0443(9) Uani 1 1 d .
H9A H -1.4312 0.3507 -0.4774 0.053 Uiso 1 1 calc R
H9B H -1.4481 0.5410 -0.4061 0.053 Uiso 1 1 calc R
C17 C -0.8536(3) -0.1929(5) -0.3896(2) 0.0295(6) Uani 1 1 d .
H17A H -0.7611 -0.1650 -0.3882 0.044 Uiso 1 1 calc R
H17B H -0.8915 -0.1708 -0.4595 0.044 Uiso 1 1 calc R
H17C H -0.8670 -0.3303 -0.3697 0.044 Uiso 1 1 calc R
C8 C -1.2731(3) 0.1521(5) -0.3559(3) 0.0340(7) Uani 1 1 d .
C15 C -0.5096(3) -0.2216(6) -0.1790(2) 0.0419(8) Uani 1 1 d .
H15 H -0.4554 -0.3247 -0.2003 0.050 Uiso 1 1 calc R
C10 C -1.5591(3) 0.3042(7) -0.3622(3) 0.0514(9) Uani 1 1 d .
H10A H -1.5629 0.3393 -0.2891 0.077 Uiso 1 1 calc R
H10B H -1.5551 0.1606 -0.3690 0.077 Uiso 1 1 calc R
H10C H -1.6361 0.3538 -0.4006 0.077 Uiso 1 1 calc R
C14 C -0.4563(3) -0.0594(6) -0.1271(3) 0.0456(9) Uani 1 1 d .
H14 H -0.3658 -0.0516 -0.1140 0.055 Uiso 1 1 calc R

loop_
_atom_site_aniso_label
_atom_site_aniso_U_11
_atom_site_aniso_U_22
_atom_site_aniso_U_33
_atom_site_aniso_U_23
_atom_site_aniso_U_13
_atom_site_aniso_U_12
O6 0.0338(12) 0.0479(15) 0.0468(13) 0.0171(11) -0.0043(9) 0.0125(11)
O4 0.0427(13) 0.0231(11) 0.0439(12) -0.0012(11) 0.0022(9) -0.0022(10)
O5 0.0623(16) 0.0475(15) 0.0287(11) -0.0049(11) -0.0025(10) 0.0124(14)
N1 0.0250(13) 0.0252(15) 0.0351(14) 0.0049(11) -0.0012(10) 0.0025(11)
O1 0.0316(12) 0.0356(14) 0.0659(16) -0.0053(11) -0.0094(11) 0.0059(10)
O3 0.0551(15) 0.0474(15) 0.0350(12) 0.0169(11) -0.0064(10) -0.0118(12)
O2 0.0362(13) 0.0544(17) 0.0602(16) -0.0219(13) -0.0200(11) 0.0106(12)
C3 0.0217(13) 0.0187(14) 0.0232(12) 0.0006(11) 0.0015(10) 0.0012(11)
N2 0.0260(12) 0.0277(14) 0.0319(12) 0.0056(11) -0.0011(10) -0.0043(11)
C1 0.0198(13) 0.0249(16) 0.0268(13) -0.0003(12) -0.0057(10) 0.0005(11)
C4 0.0266(14) 0.0211(16) 0.0218(12) -0.0003(11) -0.0005(10) 0.0002(11)
C11 0.0240(14) 0.0288(16) 0.0228(13) 0.0027(12) -0.0018(10) -0.0054(12)
C6 0.0241(14) 0.0250(17) 0.0317(14) -0.0022(12) -0.0042(11) -0.0018(11)
C5 0.0246(14) 0.0256(16) 0.0333(14) 0.0032(13) -0.0022(11) -0.0035(12)
C2 0.0217(13) 0.0201(15) 0.0240(13) -0.0005(11) -0.0031(10) 0.0016(11)
C7 0.0229(14) 0.0273(17) 0.0354(16) -0.0045(13) -0.0025(11) 0.0039(12)
C12 0.0369(17) 0.0406(19) 0.0272(15) -0.0020(14) -0.0018(12) -0.0091(15)
C16 0.0225(14) 0.0372(18) 0.0339(15) -0.0027(14) -0.0022(11) 0.0021(13)
C13 0.044(2) 0.057(2) 0.0338(17) -0.0018(17) -0.0063(14) -0.0272(18)
C9 0.0376(19) 0.047(2) 0.0472(19) 0.0098(17) -0.0042(14) 0.0053(16)
C17 0.0323(16) 0.0321(17) 0.0240(13) -0.0014(13) 0.0006(11) 0.0049(13)
C8 0.0268(15) 0.0331(19) 0.0417(17) -0.0028(15) -0.0013(13) 0.0074(14)
C15 0.0262(16) 0.064(2) 0.0352(16) 0.0060(18) 0.0006(13) 0.0058(17)
C10 0.039(2) 0.064(3) 0.052(2) 0.009(2) 0.0076(16) 0.0080(19)
C14 0.0243(16) 0.074(3) 0.0384(17) -0.0005(18) 0.0002(13) -0.0106(17)

loop_
_atom_type_symbol
_atom_type_description
_atom_type_scat_dispersion_real
_atom_type_scat_dispersion_imag
_atom_type_scat_source
C C 0.0033 0.0016 'International Tables Vol C Tables 4.2.6.8 and 6.1.1.4'
H H 0.0000 0.0000 'International Tables Vol C Tables 4.2.6.8 and 6.1.1.4'
N N 0.0061 0.0033 'International Tables Vol C Tables 4.2.6.8 and 6.1.1.4'
O O 0.0106 0.0060 'International Tables Vol C Tables 4.2.6.8 and 6.1.1.4'

loop_
_geom_angle_atom_site_label_1
_geom_angle_atom_site_label_2
_geom_angle_atom_site_label_3
_geom_angle
O3 N1 O4 123.4(3)
O3 N1 C2 117.7(2)
O4 N1 C2 118.8(2)
C8 O1 C9 116.6(3)
C11 C3 C4 111.8(2)
C11 C3 C2 114.7(2)
C4 C3 C2 107.6(2)
O6 N2 O5 123.6(2)
O6 N2 C4 118.1(2)
O5 N2 C4 118.3(2)
C7 C1 C6 111.6(2)
C7 C1 C2 115.7(2)
C6 C1 C2 108.6(2)
N2 C4 C5 109.2(2)
N2 C4 C3 107.4(2)
C5 C4 C3 113.3(2)
C12 C11 C16 118.4(3)
C12 C11 C3 119.8(3)
C16 C11 C3 121.7(2)
C5 C6 C1 112.7(2)
C4 C5 C6 108.9(2)
N1 C2 C17 105.7(2)
N1 C2 C3 108.7(2)
C17 C2 C3 114.6(2)
N1 C2 C1 104.3(2)
C17 C2 C1 109.8(2)
C3 C2 C1 112.9(2)
C8 C7 C1 110.3(2)
C11 C12 C13 120.4(3)
C15 C16 C11 120.7(3)
C14 C13 C12 119.6(3)
O1 C9 C10 110.1(3)
O2 C8 O1 123.1(3)
O2 C8 C7 125.8(3)
O1 C8 C7 111.0(3)
C14 C15 C16 120.4(3)
C15 C14 C13 120.3(3)

loop_
_geom_bond_atom_site_label_1
_geom_bond_atom_site_label_2
_geom_bond_distance
O6 N2 1.213(3)
O4 N1 1.232(3)
O5 N2 1.222(3)
N1 O3 1.212(3)
N1 C2 1.532(4)
O1 C8 1.343(4)
O1 C9 1.484(4)
O2 C8 1.192(4)
C3 C11 1.526(4)
C3 C4 1.538(4)
C3 C2 1.556(4)
N2 C4 1.521(3)
C1 C7 1.532(4)
C1 C6 1.535(4)
C1 C2 1.560(4)
C4 C5 1.522(4)
C11 C12 1.382(4)
C11 C16 1.398(4)
C6 C5 1.530(4)
C2 C17 1.533(4)
C7 C8 1.514(4)
C12 C13 1.406(5)
C16 C15 1.384(4)
C13 C14 1.380(5)
C9 C10 1.493(5)
C15 C14 1.362(6)
